data_4335555
loop_
_publ_author_name
'Tom\'as F. Beltr\'an'
'Rosa Llusar'
'Maxim Sokolov'
'Manuel G. Basallote'
'M. Jes\'us Fern\'andez-Trujillo'
'Jose \'Angel Pino-Chamorro'

_publ_contact_author_name
;
;
_publ_section_title
;
 Influence of the Ligand Alkyl Chain Length on the Solubility, Aqueous
 Speciation, and Kinetics of Substitution Reactions of Water-Soluble M3S4
 (M = Mo, W) Clusters Bearing Hydroxyalkyl Diphosphines
;
_journal_name_full 'Inorganic Chemistry'
_journal_page_first 8713
_journal_page_last 8722
_journal_paper_doi 10.1021/ic400897y
_journal_volume 52
_journal_year 2013
_chemical_formula_moiety 'C54 H82 Cl3 Mo3 O12 P6 S4, 1.5(Cl14 Mo6), 2(O)'
_chemical_formula_sum 'C54 H121.99 Cl24 Mo12 O14 P6 S4'
_chemical_formula_weight 3311.65
_chemical_name_systematic
;
 ? 
;
_space_group_crystal_system triclinic
_space_group_IT_number 2
_space_group_name_Hall '-P 1'
_space_group_name_H-M_alt 'P -1'
_symmetry_space_group_name_Hall '-P 1'
_symmetry_space_group_name_H-M 'P -1'
_atom_sites_solution_hydrogens geom
_atom_sites_solution_primary direct
_atom_sites_solution_secondary difmap
_audit_creation_date 2012-10-18
_audit_creation_method
;
  Olex2 1.1
  (compiled Nov  1 2011 20:42:30, GUI svn.r3906)
;
_cell_angle_alpha 105.456(3)
_cell_angle_beta 103.923(2)
_cell_angle_gamma 105.522(3)
_cell_formula_units_Z 2
_cell_length_a 14.5081(4)
_cell_length_b 20.1247(7)
_cell_length_c 25.1681(6)
_cell_measurement_reflns_used 22047
_cell_measurement_temperature 170.00(10)
_cell_measurement_theta_max 29.2937
_cell_measurement_theta_min 2.8134
_cell_volume 6427.8(4)
_computing_cell_refinement
;
CrysAlisPro, Agilent Technologies,
Version 1.171.35.15 (release 03-08-2011 CrysAlis171 .NET)
(compiled Aug  3 2011,13:03:54)
;
_computing_data_collection
;
CrysAlisPro, Agilent Technologies,
Version 1.171.35.15 (release 03-08-2011 CrysAlis171 .NET)
(compiled Aug  3 2011,13:03:54)
;
_computing_data_reduction
;
CrysAlisPro, Agilent Technologies,
Version 1.171.35.15 (release 03-08-2011 CrysAlis171 .NET)
(compiled Aug  3 2011,13:03:54)
;
_computing_molecular_graphics
;
O. V. Dolomanov, L. J. Bourhis, R. J. Gildea, J. A. K. Howard and H. Puschmann,
OLEX2: a complete structure solution, refinement and analysis program.
J. Appl. Cryst. (2009). 42, 339-341.
;
_computing_publication_material
;
O. V. Dolomanov, L. J. Bourhis, R. J. Gildea, J. A. K. Howard and H. Puschmann,
OLEX2: a complete structure solution, refinement and analysis program.
J. Appl. Cryst. (2009). 42, 339-341.
;
_computing_structure_refinement
;
SHELXL, G.M. Sheldrick, Acta Cryst.
2008). A64, 112-122
;
_computing_structure_solution 'SHELXS-97 (Sheldrick, 1990)'
_diffrn_ambient_temperature 170.00(10)
_diffrn_detector_area_resol_mean 10.4051
_diffrn_measured_fraction_theta_full 0.998
_diffrn_measured_fraction_theta_max 0.998
_diffrn_measurement_details
;
  1 omega  -14.00   62.00   1.0000   27.0000
omega____ theta____ kappa____ phi______ frames
    -      -11.5596   57.0000 -120.0000 76

  2 omega  -66.00    9.00   1.0000   27.0000
omega____ theta____ kappa____ phi______ frames
    -      -11.5596  -57.0000  150.0000 75

  3 omega  -99.00  -74.00   1.0000   27.0000
omega____ theta____ kappa____ phi______ frames
    -      -11.5596  178.0000  -30.0000 25

  4 omega  -19.00   30.00   1.0000   27.0000
omega____ theta____ kappa____ phi______ frames
    -      -11.5596  -99.0000   30.0000 49

  5 omega  -83.00  -32.00   1.0000   27.0000
omega____ theta____ kappa____ phi______ frames
    -      -11.5596  -37.0000  -90.0000 51

  6 omega  -99.00  -55.00   1.0000   27.0000
omega____ theta____ kappa____ phi______ frames
    -      -11.5596  178.0000 -150.0000 44

  7 omega  -81.00  -56.00   1.0000   27.0000
omega____ theta____ kappa____ phi______ frames
    -      -11.5596  178.0000  150.0000 25

  8 omega  -16.00    9.00   1.0000   27.0000
omega____ theta____ kappa____ phi______ frames
    -      -11.5596  -99.0000 -150.0000 25

  9 omega  -56.00   14.00   1.0000   27.0000
omega____ theta____ kappa____ phi______ frames
    -      -11.5596   19.0000 -150.0000 70

 10 omega    2.00   28.00   1.0000   27.0000
omega____ theta____ kappa____ phi______ frames
    -       12.2627  -57.0000  -30.0000 26

 11 omega   34.00   74.00   1.0000   27.0000
omega____ theta____ kappa____ phi______ frames
    -       12.2627 -178.0000  120.0000 40

 12 omega  -52.00   -9.00   1.0000   27.0000
omega____ theta____ kappa____ phi______ frames
    -       12.2627  -57.0000  -90.0000 43
;
_diffrn_measurement_device_type 'SuperNova, Dual, Cu at zero, Atlas'
_diffrn_measurement_method '\w scans'
_diffrn_orient_matrix_UB_11 -0.0035244000
_diffrn_orient_matrix_UB_12 -0.0372340000
_diffrn_orient_matrix_UB_13 -0.0057709000
_diffrn_orient_matrix_UB_21 0.0243891000
_diffrn_orient_matrix_UB_22 0.0021246000
_diffrn_orient_matrix_UB_23 -0.0210884000
_diffrn_orient_matrix_UB_31 0.0479038000
_diffrn_orient_matrix_UB_32 0.0117743000
_diffrn_orient_matrix_UB_33 0.0220380000
_diffrn_radiation_monochromator mirror
_diffrn_radiation_type 'Mo K\a'
_diffrn_radiation_wavelength 0.7107
_diffrn_reflns_av_R_equivalents 0.0556
_diffrn_reflns_av_unetI/netI 0.0649
_diffrn_reflns_limit_h_max 17
_diffrn_reflns_limit_h_min -17
_diffrn_reflns_limit_k_max 24
_diffrn_reflns_limit_k_min -24
_diffrn_reflns_limit_l_max 31
_diffrn_reflns_limit_l_min -31
_diffrn_reflns_number 81900
_diffrn_reflns_theta_full 26.00
_diffrn_reflns_theta_max 26.00
_diffrn_reflns_theta_min 2.82
_diffrn_source 'SuperNova (Mo) x-ray Source'
_diffrn_source_current n/a
_diffrn_source_voltage n/a
_exptl_absorpt_coefficient_mu 1.805
_exptl_absorpt_correction_T_max 1.00000
_exptl_absorpt_correction_T_min 0.93605
_exptl_absorpt_correction_type multi-scan
_exptl_absorpt_process_details
;
CrysAlisPro, Agilent Technologies,
Version 1.171.35.15 (release 03-08-2011 CrysAlis171 .NET)
(compiled Aug  3 2011,13:03:54)
empirical absorption correction using spherical harmonics,
 implemented in SCALE3 ABSPACK scaling algorithm.
;
_exptl_crystal_colour 'greenish green'
_exptl_crystal_colour_modifier greenish
_exptl_crystal_colour_primary green
_exptl_crystal_density_diffrn 1.711
_exptl_crystal_F_000 3248
_exptl_crystal_size_max 0.3012
_exptl_crystal_size_mid 0.0694
_exptl_crystal_size_min 0.0474
_refine_diff_density_max 2.854
_refine_diff_density_min -2.284
_refine_diff_density_rms 0.203
_refine_ls_extinction_method none
_refine_ls_goodness_of_fit_ref 1.058
_refine_ls_hydrogen_treatment mixed
_refine_ls_matrix_type full
_refine_ls_number_parameters 1006
_refine_ls_number_reflns 25222
_refine_ls_number_restraints 58
_refine_ls_restrained_S_all 1.058
_refine_ls_R_factor_all 0.1043
_refine_ls_R_factor_gt 0.0681
_refine_ls_shift/su_max 0.002
_refine_ls_shift/su_mean 0.000
_refine_ls_structure_factor_coef Fsqd
_refine_ls_weighting_details 'calc w=1/[\s^2^(Fo^2^)+(0.1134P)^2^+57.6264P] where P=(Fo^2^+2Fc^2^)/3'
_refine_ls_weighting_scheme calc
_refine_ls_wR_factor_gt 0.1981
_refine_ls_wR_factor_ref 0.2375
_reflns_number_gt 17178
_reflns_number_total 25222
_reflns_threshold_expression >2sigma(I)
_cod_data_source_file ic400897y_si_002.cif
_cod_data_source_block str1254
_cod_original_cell_volume 6427.8(3)
_cod_database_code 4335555
_chemical_oxdiff_formula 'C54 H120 Cl17 P6 S4 O12 Mo9'
_reflns_odcompleteness_completeness 99.87
_reflns_odcompleteness_iscentric 1
_reflns_odcompleteness_theta 26.32

loop_
_space_group_symop_id
_space_group_symop_operation_xyz
1 'x, y, z'
2 '-x, -y, -z'

loop_
_atom_site_label
_atom_site_type_symbol
_atom_site_fract_x
_atom_site_fract_y
_atom_site_fract_z
_atom_site_U_iso_or_equiv
_atom_site_adp_type
_atom_site_occupancy
_atom_site_symmetry_multiplicity
_atom_site_calc_flag
_atom_site_refinement_flags
_atom_site_disorder_assembly
_atom_site_disorder_group
Mo1 Mo 0.25233(6) 0.17666(4) 0.87035(3) 0.02704(18) Uani 1 1 d . . .
Mo2 Mo 0.14064(6) 0.23873(4) 0.80631(3) 0.02756(18) Uani 1 1 d . . .
Mo9 Mo 0.07636(7) 0.71161(5) 0.91412(4) 0.0378(2) Uani 1 1 d . . .
Mo5 Mo 0.22876(7) 0.80695(5) 0.90617(4) 0.0346(2) Uani 1 1 d . . .
Mo4 Mo 0.23059(6) 0.67583(4) 0.89933(4) 0.0324(2) Uani 1 1 d . . .
Mo3 Mo 0.16798(6) 0.10955(5) 0.74919(3) 0.02908(19) Uani 1 1 d . . .
Mo7 Mo 0.05717(7) 0.61697(5) 0.81467(4) 0.0399(2) Uani 1 1 d . . .
Mo8 Mo 0.05495(7) 0.74813(5) 0.82124(4) 0.0416(2) Uani 1 1 d . . .
Mo6 Mo 0.21008(7) 0.71281(5) 0.80679(4) 0.0385(2) Uani 1 1 d . . .
Mo11 Mo -0.38033(6) -0.01847(5) 0.51546(4) 0.0395(2) Uani 1 1 d . . .
Mo12 Mo -0.47037(7) 0.04727(6) 0.57875(4) 0.0431(2) Uani 1 1 d . . .
Mo10 Mo -0.43330(7) 0.08778(6) 0.49400(4) 0.0446(2) Uani 1 1 d . . .
S2 S 0.11669(17) 0.21101(12) 0.88532(9) 0.0288(5) Uani 1 1 d . . .
P1 P 0.25946(19) 0.14360(14) 0.96189(10) 0.0318(5) Uani 1 1 d . . .
Cl10 Cl 0.37124(18) 0.76824(14) 0.88966(11) 0.0386(5) Uani 1 1 d . . .
S3 S 0.01909(17) 0.13053(13) 0.73473(10) 0.0311(5) Uani 1 1 d . . .
Cl16 Cl 0.08119(19) 0.58750(13) 0.90558(12) 0.0413(6) Uani 1 1 d . . .
Cl14 Cl 0.0782(2) 0.83576(14) 0.91821(13) 0.0470(6) Uani 1 1 d . . .
Cl12 Cl 0.24528(19) 0.76669(13) 0.99144(11) 0.0395(5) Uani 1 1 d . . .
Cl3 Cl 0.30527(19) 0.06691(15) 0.72572(11) 0.0396(6) Uani 1 1 d . . .
Cl1 Cl 0.38269(17) 0.29220(13) 0.94616(10) 0.0346(5) Uani 1 1 d . . .
P6 P 0.05773(19) -0.02177(14) 0.68240(11) 0.0346(6) Uani 1 1 d . . .
Cl2 Cl 0.15714(18) 0.30682(14) 0.73741(10) 0.0373(5) Uani 1 1 d . . .
Cl11 Cl 0.2034(2) 0.83700(15) 0.81596(12) 0.0457(6) Uani 1 1 d . . .
S4 S 0.15993(17) 0.05451(13) 0.81890(10) 0.0311(5) Uani 1 1 d . . .
P2 P 0.41530(18) 0.14314(14) 0.89014(11) 0.0334(5) Uani 1 1 d . F .
S1 S 0.29662(17) 0.22764(13) 0.80194(10) 0.0318(5) Uani 1 1 d . . .
P3 P 0.22393(19) 0.37594(14) 0.87823(12) 0.0361(6) Uani 1 1 d . . .
Cl9 Cl 0.2087(2) 0.58814(14) 0.80309(11) 0.0445(6) Uani 1 1 d . . .
P4 P -0.01050(18) 0.28159(14) 0.80123(11) 0.0320(5) Uani 1 1 d . . .
Cl13 Cl 0.3421(2) 0.93110(14) 0.96743(12) 0.0500(7) Uani 1 1 d . . .
P5 P 0.1589(2) 0.11629(15) 0.64619(11) 0.0370(6) Uani 1 1 d . . .
Cl4 Cl 0.3457(2) 0.62892(15) 0.95175(12) 0.0470(6) Uani 1 1 d . . .
Cl15 Cl -0.0852(2) 0.65517(15) 0.83056(13) 0.0513(7) Uani 1 1 d . . .
Cl18 Cl 0.0422(2) 0.65692(16) 0.72909(12) 0.0536(7) Uani 1 1 d . . .
Cl5 Cl -0.0116(2) 0.71426(16) 0.98617(15) 0.0582(8) Uani 1 1 d . . .
Cl7 Cl 0.3043(3) 0.7148(2) 0.73874(14) 0.0674(9) Uani 1 1 d . . .
Cl6 Cl -0.0598(2) 0.79730(19) 0.77001(16) 0.0675(9) Uani 1 1 d . . .
Cl17 Cl -0.0550(3) 0.49123(16) 0.75522(15) 0.0670(9) Uani 1 1 d . . .
C2 C 0.4636(7) 0.1629(5) 0.9690(4) 0.036(2) Uani 1 1 d . . .
H2A H 0.5175 0.1435 0.9778 0.043 Uiso 1 1 calc R . .
H2B H 0.4916 0.2159 0.9896 0.043 Uiso 1 1 calc R . .
C1 C 0.3790(7) 0.1285(6) 0.9895(4) 0.039(2) Uani 1 1 d . . .
H1A H 0.4026 0.1482 1.0320 0.046 Uiso 1 1 calc R . .
H1B H 0.3651 0.0758 0.9775 0.046 Uiso 1 1 calc R . .
C15 C 0.1649(8) 0.0574(6) 0.9542(5) 0.041(2) Uani 1 1 d . . .
H15A H 0.1741 0.0167 0.9278 0.049 Uiso 1 1 calc R . .
H15B H 0.1775 0.0517 0.9921 0.049 Uiso 1 1 calc R . .
C31 C -0.0811(8) 0.2749(6) 0.7276(4) 0.044(3) Uani 1 1 d . . .
H31A H -0.0369 0.3093 0.7159 0.053 Uiso 1 1 calc R . .
H31B H -0.0963 0.2257 0.7008 0.053 Uiso 1 1 calc R . .
C43 C 0.0566(8) 0.1453(6) 0.6129(4) 0.042(2) Uani 1 1 d . . .
H43A H -0.0067 0.1135 0.6129 0.051 Uiso 1 1 calc R . .
H43B H 0.0688 0.1949 0.6378 0.051 Uiso 1 1 calc R . .
C28 C 0.2595(10) 0.4667(7) 0.9969(6) 0.060(3) Uani 1 1 d . . .
H28A H 0.2361 0.4985 0.9784 0.072 Uiso 1 1 calc R . .
H28B H 0.3331 0.4845 1.0092 0.072 Uiso 1 1 calc R . .
C19 C 0.2532(8) 0.2147(6) 1.0229(4) 0.039(2) Uani 1 1 d . . .
H19A H 0.3055 0.2610 1.0303 0.047 Uiso 1 1 calc R . .
H19B H 0.1881 0.2206 1.0106 0.047 Uiso 1 1 calc R . .
C7 C 0.3982(8) 0.0451(5) 0.8599(5) 0.041(2) Uani 1 1 d . . .
H7A H 0.3521 0.0180 0.8754 0.049 Uiso 1 1 calc R . .
H7B H 0.3652 0.0280 0.8179 0.049 Uiso 1 1 calc R . .
C51 C 0.1122(8) -0.0918(6) 0.6938(4) 0.046(3) Uani 1 1 d D A .
H51A H 0.1810 -0.0663 0.7212 0.056 Uiso 1 1 calc R . .
H51B H 0.0736 -0.1194 0.7125 0.056 Uiso 1 1 calc R . .
C16 C 0.0540(8) 0.0520(6) 0.9312(5) 0.041(2) Uani 1 1 d . . .
H16A H 0.0366 0.0790 0.9631 0.049 Uiso 1 1 calc R . .
H16B H 0.0467 0.0746 0.9016 0.049 Uiso 1 1 calc R . .
C8 C 0.4921(8) 0.0249(6) 0.8713(5) 0.043(2) Uani 1 1 d . . .
H8A H 0.5304 0.0471 0.9128 0.051 Uiso 1 1 calc R . .
H8B H 0.5343 0.0456 0.8509 0.051 Uiso 1 1 calc R . .
C5 C 0.1226(8) 0.0202(6) 0.5964(4) 0.040(2) Uani 1 1 d . . .
H5A H 0.1045 0.0180 0.5561 0.048 Uiso 1 1 calc R . .
H5B H 0.1797 0.0036 0.6044 0.048 Uiso 1 1 calc R . .
C3 C 0.1409(8) 0.4240(5) 0.8522(5) 0.040(2) Uani 1 1 d . . .
H3A H 0.1631 0.4737 0.8801 0.048 Uiso 1 1 calc R . .
H3B H 0.1445 0.4271 0.8149 0.048 Uiso 1 1 calc R . .
C4 C 0.0314(8) 0.3811(6) 0.8454(5) 0.040(2) Uani 1 1 d . . .
H4A H -0.0137 0.4025 0.8269 0.048 Uiso 1 1 calc R . .
H4B H 0.0262 0.3861 0.8839 0.048 Uiso 1 1 calc R . .
C27 C 0.2165(8) 0.3874(6) 0.9524(5) 0.045(3) Uani 1 1 d . . .
H27A H 0.1458 0.3660 0.9485 0.053 Uiso 1 1 calc R . .
H27B H 0.2523 0.3590 0.9685 0.053 Uiso 1 1 calc R . .
C6 C 0.0322(8) -0.0301(6) 0.6054(4) 0.043(2) Uani 1 1 d . . .
H6A H 0.0174 -0.0809 0.5818 0.051 Uiso 1 1 calc R . .
H6B H -0.0271 -0.0174 0.5923 0.051 Uiso 1 1 calc R . .
C32 C -0.1800(8) 0.2899(6) 0.7203(5) 0.052(3) Uani 1 1 d . . .
H32A H -0.2319 0.2481 0.7205 0.062 Uiso 1 1 calc R . .
H32B H -0.1701 0.3327 0.7531 0.062 Uiso 1 1 calc R . .
C37 C -0.2405(9) 0.1213(7) 0.8208(5) 0.050(3) Uani 1 1 d . . .
H37A H -0.2988 0.1330 0.8038 0.060 Uiso 1 1 calc R . .
H37B H -0.2596 0.0681 0.8054 0.060 Uiso 1 1 calc R . .
C35 C -0.1072(8) 0.2382(6) 0.8288(5) 0.041(2) Uani 1 1 d . . .
H35A H -0.0767 0.2510 0.8706 0.050 Uiso 1 1 calc R . .
H35B H -0.1606 0.2587 0.8228 0.050 Uiso 1 1 calc R . .
C44 C 0.0426(10) 0.1448(8) 0.5519(5) 0.059(3) Uani 1 1 d . . .
H44A H 0.0325 0.0959 0.5265 0.071 Uiso 1 1 calc R . .
H44B H 0.1036 0.1790 0.5515 0.071 Uiso 1 1 calc R . .
C36 C -0.1545(8) 0.1553(6) 0.8007(5) 0.043(2) Uani 1 1 d . . .
H36A H -0.1023 0.1344 0.8096 0.051 Uiso 1 1 calc R . .
H36B H -0.1802 0.1421 0.7586 0.051 Uiso 1 1 calc R . .
O8 O -0.1288(6) 0.1304(5) 0.9134(4) 0.055(2) Uani 1 1 d . . .
H8 H -0.1016 0.1169 0.8896 0.082 Uiso 1 1 calc R . .
O3 O 0.6313(6) -0.0542(5) 0.8406(4) 0.061(2) Uani 1 1 d . . .
C9 C 0.4701(8) -0.0569(6) 0.8522(5) 0.043(2) Uani 1 1 d . . .
H9A H 0.4210 -0.0783 0.8688 0.052 Uiso 1 1 calc R . .
H9B H 0.4389 -0.0781 0.8100 0.052 Uiso 1 1 calc R . .
C17 C -0.0190(8) -0.0277(6) 0.9050(6) 0.054(3) Uani 1 1 d . . .
H17A H 0.0073 -0.0567 0.8793 0.064 Uiso 1 1 calc R . .
H17B H -0.0215 -0.0468 0.9363 0.064 Uiso 1 1 calc R . .
C39 C 0.2715(8) 0.1639(6) 0.6326(5) 0.046(3) Uani 1 1 d . . .
H39A H 0.3258 0.1477 0.6484 0.055 Uiso 1 1 calc R . .
H39B H 0.2570 0.1489 0.5906 0.055 Uiso 1 1 calc R . .
C47 C -0.0693(8) -0.0566(6) 0.6855(6) 0.054(3) Uani 1 1 d . C .
H47A H -0.0633 -0.0560 0.7249 0.065 Uiso 1 1 calc R . .
H47B H -0.1035 -0.0228 0.6785 0.065 Uiso 1 1 calc R . .
C38 C -0.2175(9) 0.1452(7) 0.8845(5) 0.052(3) Uani 1 1 d . . .
H38A H -0.2048 0.1977 0.9000 0.062 Uiso 1 1 calc R . .
H38B H -0.2758 0.1196 0.8931 0.062 Uiso 1 1 calc R . .
C10 C 0.5608(8) -0.0785(6) 0.8693(5) 0.047(3) Uani 1 1 d . . .
H10A H 0.5941 -0.0566 0.9114 0.057 Uiso 1 1 calc R . .
H10B H 0.5393 -0.1317 0.8584 0.057 Uiso 1 1 calc R . .
O2 O -0.1762(7) -0.0080(5) 0.9090(4) 0.067(2) Uani 1 1 d . . .
H2 H -0.2124 -0.0415 0.9157 0.100 Uiso 1 1 calc R . .
C18 C -0.1255(9) -0.0375(7) 0.8708(6) 0.061(3) Uani 1 1 d . . .
H18A H -0.1231 -0.0128 0.8427 0.073 Uiso 1 1 calc R . .
H18B H -0.1638 -0.0896 0.8493 0.073 Uiso 1 1 calc R . .
C23 C 0.3534(9) 0.4335(7) 0.8912(6) 0.054(3) Uani 1 1 d . . .
H23A H 0.3668 0.4819 0.9188 0.065 Uiso 1 1 calc R . .
H23B H 0.3990 0.4127 0.9101 0.065 Uiso 1 1 calc R . .
C40 C 0.3094(9) 0.2477(7) 0.6581(5) 0.055(3) Uani 1 1 d . D .
H40A H 0.2558 0.2644 0.6422 0.066 Uiso 1 1 calc R . .
H40B H 0.3248 0.2632 0.7001 0.066 Uiso 1 1 calc R . .
C33 C -0.2144(10) 0.3031(8) 0.6656(6) 0.069(4) Uani 1 1 d DU E .
H33A H -0.2217 0.2613 0.6328 0.082 Uiso 1 1 calc R . .
H33B H -0.1642 0.3464 0.6661 0.082 Uiso 1 1 calc R . .
C29 C 0.2257(11) 0.4700(8) 1.0507(6) 0.069(4) Uani 1 1 d . B .
H29A H 0.2195 0.4241 1.0576 0.082 Uiso 1 1 calc R . .
H29B H 0.2781 0.5095 1.0846 0.082 Uiso 1 1 calc R . .
C52 C 0.1158(11) -0.1475(7) 0.6395(5) 0.072(4) Uani 1 1 d D . .
C20 C 0.2661(12) 0.2001(7) 1.0813(5) 0.064(4) Uani 1 1 d . . .
H20A H 0.2091 0.1576 1.0761 0.077 Uiso 1 1 calc R . .
H20B H 0.3277 0.1892 1.0925 0.077 Uiso 1 1 calc R . .
C24 C 0.3804(9) 0.4435(8) 0.8395(6) 0.066(4) Uani 1 1 d . . .
H24A H 0.3410 0.4695 0.8226 0.079 Uiso 1 1 calc R . .
H24B H 0.3627 0.3956 0.8101 0.079 Uiso 1 1 calc R . .
C21 C 0.2716(11) 0.2655(8) 1.1287(5) 0.060(3) Uani 1 1 d . . .
H21A H 0.3251 0.3082 1.1307 0.072 Uiso 1 1 calc R . .
H21B H 0.2082 0.2740 1.1174 0.072 Uiso 1 1 calc R . .
C45 C -0.0508(12) 0.1669(9) 0.5278(6) 0.074(4) Uani 1 1 d . . .
H45A H -0.0564 0.1658 0.4884 0.089 Uiso 1 1 calc R . .
H45B H -0.1120 0.1299 0.5254 0.089 Uiso 1 1 calc R . .
C48 C -0.1368(9) -0.1342(8) 0.6426(7) 0.078(4) Uani 1 1 d D . .
C25 C 0.4946(11) 0.4872(8) 0.8562(7) 0.076(4) Uani 1 1 d . . .
H25A H 0.5328 0.4594 0.8712 0.092 Uiso 1 1 calc R . .
H25B H 0.5082 0.4905 0.8210 0.092 Uiso 1 1 calc R . .
C26 C 0.5346(10) 0.5656(8) 0.9018(7) 0.070(4) Uani 1 1 d . . .
H26A H 0.5197 0.5635 0.9370 0.084 Uiso 1 1 calc R . .
H26B H 0.6077 0.5865 0.9121 0.084 Uiso 1 1 calc R . .
C22 C 0.2905(14) 0.2617(9) 1.1879(6) 0.083(5) Uani 1 1 d . . .
H22A H 0.2893 0.3061 1.2145 0.099 Uiso 1 1 calc R . .
H22B H 0.2375 0.2198 1.1871 0.099 Uiso 1 1 calc R . .
C53 C 0.143(2) -0.2111(11) 0.6543(11) 0.058(7) Uani 0.50 1 d PDU A 1
C46 C -0.0470(13) 0.2412(10) 0.5633(8) 0.090 Uiso 1 1 d . . .
O5A O 0.0395(14) 0.4362(11) 0.9925(8) 0.069(5) Uani 0.49 1 d P B 2
C30 C 0.1267(13) 0.4825(11) 1.0450(9) 0.111(7) Uani 1 1 d . . .
C34 C -0.3218(15) 0.3152(11) 0.6578(9) 0.100(5) Uani 1 1 d U . .
O9 O 0.0428(9) 0.2988(7) 0.5701(5) 0.100 Uiso 1 1 d . . .
O5 O 0.1457(17) 0.5531(12) 1.0577(12) 0.100(8) Uani 0.51 1 d P B 1
O6 O 0.4882(9) 0.6133(7) 0.8791(5) 0.089(3) Uani 1 1 d . . .
H6 H 0.4801 0.6026 0.8441 0.134 Uiso 1 1 calc R . .
O1 O 0.3869(17) 0.2546(11) 1.2081(7) 0.155(7) Uani 1 1 d . . .
H1 H 0.3905 0.2203 1.1834 0.232 Uiso 1 1 calc R . .
C49 C -0.2455(16) -0.1528(14) 0.6452(13) 0.100 Uiso 0.50 1 d PD C 2
C54 C 0.166(3) -0.2520(17) 0.6008(13) 0.090 Uiso 0.50 1 d PD A 1
C42A C 0.420(2) 0.3654(7) 0.6530(9) 0.070 Uiso 0.50 1 d PD D 2
Cl8 Cl -0.6481(2) -0.02103(19) 0.56578(12) 0.0542(7) Uani 1 1 d . . .
Cl23 Cl -0.2948(2) 0.10997(17) 0.58384(13) 0.0560(7) Uani 1 1 d . . .
Cl19 Cl -0.5779(2) 0.0560(2) 0.40499(13) 0.0592(8) Uani 1 1 d . . .
Cl24 Cl -0.2220(2) -0.0417(2) 0.53488(14) 0.0649(9) Uani 1 1 d . . .
Cl21 Cl -0.5223(2) 0.14555(17) 0.55389(14) 0.0607(8) Uani 1 1 d . . .
Cl22 Cl -0.4305(3) 0.1119(3) 0.68239(14) 0.0900(14) Uani 1 1 d . . .
Cl20 Cl -0.3452(3) 0.2046(2) 0.4875(2) 0.0989(14) Uani 1 1 d . . .
O13 O 0.4413(14) -0.0385(11) 0.7037(6) 0.159(8) Uani 1 1 d . . .
O7 O -0.3421(16) 0.3392(13) 0.5975(9) 0.100 Uiso 0.50 1 d PD E 1
O7A O -0.3223(19) 0.3716(14) 0.7114(11) 0.100 Uiso 0.50 1 d P E 2
C53A C 0.1844(18) -0.1885(13) 0.6609(10) 0.055(6) Uani 0.50 1 d PDU A 2
C54A C 0.2038(19) -0.2365(17) 0.6088(12) 0.090 Uiso 0.50 1 d PD A 2
C41 C 0.4022(11) 0.2835(6) 0.6453(7) 0.076(4) Uani 1 1 d D . .
C42 C 0.4410(18) 0.3666(7) 0.6827(10) 0.070 Uiso 0.50 1 d PD D 1
C50 C -0.3188(18) -0.2095(16) 0.5859(12) 0.080 Uiso 0.50 1 d PD C 2
O10 O 0.5137(16) 0.4076(12) 0.6562(9) 0.120 Uiso 0.663(15) 1 d PD D 1
C11 C 0.5230(9) 0.1906(7) 0.8746(7) 0.077(5) Uani 1 1 d D . .
C12 C 0.5584(17) 0.2759(7) 0.8983(8) 0.090 Uiso 0.50 1 d PD F 1
C12A C 0.5294(15) 0.1880(15) 0.8135(7) 0.090 Uiso 0.50 1 d PD F 2
C13 C 0.6339(14) 0.2795(11) 0.8639(11) 0.100 Uiso 0.50 1 d PD F 1
C13A C 0.6309(17) 0.2481(8) 0.8235(12) 0.065(7) Uiso 0.50 1 d PD F 2
C14 C 0.6142(15) 0.3166(11) 0.8177(8) 0.110 Uiso 1 1 d D . .
O10A O 0.459(2) 0.4044(15) 0.7203(9) 0.070 Uiso 0.337(15) 1 d PD D 2
O14A O 0.602(2) -0.1566(13) 0.7476(10) 0.096(7) Uani 0.50 1 d P G 1
O14 O 0.576(2) -0.0897(16) 0.7333(11) 0.114(9) Uani 0.50 1 d P H 2
O11A O 0.0943(18) -0.2960(13) 0.5690(11) 0.110 Uiso 0.50 1 d PD A 2
O11 O 0.203(2) -0.3126(14) 0.6129(12) 0.110 Uiso 0.50 1 d PD A 1
O12 O -0.4248(18) -0.2433(15) 0.5862(12) 0.110 Uiso 0.50 1 d PD C 2
O12A O -0.341(2) -0.2392(15) 0.5380(11) 0.110 Uiso 0.50 1 d PD C 1
C50A C -0.308(2) -0.2362(13) 0.6042(11) 0.100 Uiso 0.50 1 d PD C 1
C49A C -0.2371(18) -0.1617(15) 0.6564(12) 0.090 Uiso 0.50 1 d PD C 1
O4 O 0.7176(11) 0.3807(7) 0.8265(6) 0.120 Uiso 1 1 d D F .

loop_
_atom_site_aniso_label
_atom_site_aniso_U_11
_atom_site_aniso_U_22
_atom_site_aniso_U_33
_atom_site_aniso_U_23
_atom_site_aniso_U_13
_atom_site_aniso_U_12
Mo1 0.0258(4) 0.0298(4) 0.0288(4) 0.0134(3) 0.0084(3) 0.0125(3)
Mo2 0.0261(4) 0.0295(4) 0.0308(4) 0.0132(3) 0.0093(3) 0.0132(3)
Mo9 0.0379(5) 0.0303(5) 0.0476(5) 0.0148(4) 0.0151(4) 0.0144(4)
Mo5 0.0381(5) 0.0264(4) 0.0379(4) 0.0138(4) 0.0076(4) 0.0118(4)
Mo4 0.0369(5) 0.0278(4) 0.0350(4) 0.0145(4) 0.0100(4) 0.0137(4)
Mo3 0.0287(4) 0.0346(4) 0.0277(4) 0.0125(3) 0.0094(3) 0.0155(3)
Mo7 0.0408(5) 0.0285(5) 0.0429(5) 0.0110(4) 0.0052(4) 0.0108(4)
Mo8 0.0392(5) 0.0341(5) 0.0483(5) 0.0173(4) 0.0041(4) 0.0147(4)
Mo6 0.0445(5) 0.0366(5) 0.0358(5) 0.0173(4) 0.0092(4) 0.0157(4)
Mo11 0.0318(4) 0.0522(6) 0.0348(5) 0.0122(4) 0.0082(4) 0.0211(4)
Mo12 0.0363(5) 0.0597(6) 0.0295(4) 0.0076(4) 0.0076(4) 0.0225(4)
Mo10 0.0376(5) 0.0482(6) 0.0495(5) 0.0185(5) 0.0131(4) 0.0175(4)
S2 0.0328(12) 0.0308(12) 0.0287(11) 0.0135(9) 0.0126(9) 0.0155(10)
P1 0.0354(13) 0.0325(13) 0.0318(12) 0.0157(11) 0.0107(10) 0.0147(11)
Cl10 0.0370(12) 0.0409(14) 0.0415(13) 0.0216(11) 0.0119(10) 0.0134(11)
S3 0.0264(11) 0.0347(13) 0.0328(12) 0.0115(10) 0.0086(9) 0.0134(10)
Cl16 0.0457(14) 0.0296(12) 0.0518(14) 0.0180(11) 0.0181(12) 0.0129(11)
Cl14 0.0479(15) 0.0340(14) 0.0625(17) 0.0163(12) 0.0174(13) 0.0214(12)
Cl12 0.0470(14) 0.0340(13) 0.0380(12) 0.0130(10) 0.0152(11) 0.0141(11)
Cl3 0.0396(13) 0.0522(15) 0.0393(13) 0.0199(11) 0.0168(11) 0.0283(12)
Cl1 0.0336(12) 0.0325(12) 0.0357(12) 0.0125(10) 0.0069(10) 0.0125(10)
P6 0.0344(13) 0.0350(14) 0.0330(13) 0.0094(11) 0.0085(11) 0.0154(11)
Cl2 0.0399(13) 0.0434(14) 0.0388(12) 0.0238(11) 0.0155(10) 0.0194(11)
Cl11 0.0510(15) 0.0400(14) 0.0469(14) 0.0250(12) 0.0083(12) 0.0152(12)
S4 0.0311(12) 0.0309(12) 0.0341(12) 0.0138(10) 0.0101(10) 0.0140(10)
P2 0.0292(12) 0.0395(14) 0.0366(13) 0.0182(11) 0.0102(10) 0.0163(11)
S1 0.0281(11) 0.0377(13) 0.0362(12) 0.0197(10) 0.0117(10) 0.0144(10)
P3 0.0329(13) 0.0318(14) 0.0419(14) 0.0161(11) 0.0069(11) 0.0105(11)
Cl9 0.0571(16) 0.0373(14) 0.0420(13) 0.0138(11) 0.0164(12) 0.0219(12)
P4 0.0289(12) 0.0323(13) 0.0385(13) 0.0129(11) 0.0118(10) 0.0157(10)
Cl13 0.0578(16) 0.0292(13) 0.0509(15) 0.0135(12) 0.0060(13) 0.0085(12)
P5 0.0384(14) 0.0449(15) 0.0337(13) 0.0170(12) 0.0133(11) 0.0200(12)
Cl4 0.0465(14) 0.0419(15) 0.0541(15) 0.0232(12) 0.0067(12) 0.0207(12)
Cl15 0.0374(14) 0.0419(15) 0.0669(18) 0.0179(13) 0.0074(13) 0.0128(12)
Cl18 0.0604(17) 0.0472(16) 0.0393(14) 0.0131(12) -0.0019(13) 0.0166(13)
Cl5 0.0584(17) 0.0466(16) 0.0724(19) 0.0154(15) 0.0374(16) 0.0150(14)
Cl7 0.085(2) 0.087(2) 0.0593(18) 0.0429(18) 0.0389(18) 0.046(2)
Cl6 0.0576(18) 0.063(2) 0.081(2) 0.0350(18) 0.0019(16) 0.0294(16)
Cl17 0.071(2) 0.0348(16) 0.0652(19) 0.0080(14) -0.0011(16) 0.0044(14)
C2 0.036(5) 0.036(5) 0.032(5) 0.010(4) 0.001(4) 0.017(4)
C1 0.037(5) 0.051(6) 0.034(5) 0.022(5) 0.008(4) 0.021(5)
C15 0.047(6) 0.037(6) 0.042(6) 0.022(5) 0.013(5) 0.013(5)
C31 0.048(6) 0.046(6) 0.040(6) 0.013(5) 0.008(5) 0.028(5)
C43 0.044(6) 0.046(6) 0.043(6) 0.026(5) 0.010(5) 0.021(5)
C28 0.059(8) 0.045(7) 0.064(8) 0.012(6) 0.019(6) 0.010(6)
C19 0.054(6) 0.038(6) 0.030(5) 0.013(4) 0.013(5) 0.022(5)
C7 0.041(6) 0.034(6) 0.044(6) 0.014(5) 0.006(5) 0.016(5)
C51 0.047(6) 0.047(7) 0.049(6) 0.021(5) 0.010(5) 0.024(5)
C16 0.043(6) 0.039(6) 0.047(6) 0.020(5) 0.019(5) 0.016(5)
C8 0.037(5) 0.051(7) 0.051(6) 0.026(5) 0.016(5) 0.024(5)
C5 0.046(6) 0.041(6) 0.034(5) 0.012(4) 0.011(5) 0.020(5)
C3 0.052(6) 0.025(5) 0.048(6) 0.014(5) 0.021(5) 0.016(5)
C4 0.039(5) 0.042(6) 0.044(6) 0.010(5) 0.014(5) 0.028(5)
C27 0.042(6) 0.042(6) 0.042(6) 0.008(5) 0.006(5) 0.016(5)
C6 0.046(6) 0.034(6) 0.040(6) 0.008(5) 0.002(5) 0.019(5)
C32 0.034(6) 0.035(6) 0.069(8) 0.010(5) -0.005(5) 0.015(5)
C37 0.044(6) 0.051(7) 0.053(7) 0.015(6) 0.022(5) 0.010(5)
C35 0.039(6) 0.048(6) 0.046(6) 0.016(5) 0.019(5) 0.026(5)
C44 0.078(9) 0.075(9) 0.035(6) 0.022(6) 0.014(6) 0.045(7)
C36 0.040(6) 0.038(6) 0.046(6) 0.011(5) 0.017(5) 0.009(5)
O8 0.058(5) 0.057(5) 0.064(5) 0.031(4) 0.028(4) 0.029(4)
O3 0.048(5) 0.074(6) 0.082(6) 0.040(5) 0.034(4) 0.033(4)
C9 0.045(6) 0.046(6) 0.052(6) 0.025(5) 0.023(5) 0.023(5)
C17 0.039(6) 0.035(6) 0.089(9) 0.023(6) 0.023(6) 0.014(5)
C39 0.044(6) 0.061(7) 0.040(6) 0.021(5) 0.020(5) 0.022(5)
C47 0.044(6) 0.044(7) 0.075(8) 0.021(6) 0.018(6) 0.019(5)
C38 0.048(7) 0.043(7) 0.061(7) 0.017(6) 0.022(6) 0.011(5)
C10 0.052(7) 0.048(7) 0.059(7) 0.029(6) 0.025(6) 0.026(5)
O2 0.056(5) 0.066(6) 0.088(7) 0.035(5) 0.030(5) 0.023(5)
C18 0.054(7) 0.043(7) 0.077(9) 0.011(6) 0.022(7) 0.012(6)
C23 0.045(6) 0.040(6) 0.068(8) 0.022(6) 0.010(6) 0.007(5)
C40 0.057(7) 0.063(8) 0.052(7) 0.016(6) 0.027(6) 0.027(6)
C33 0.069(4) 0.068(4) 0.069(4) 0.0240(16) 0.0218(15) 0.0253(16)
C29 0.072(9) 0.059(8) 0.052(7) -0.001(6) 0.021(7) 0.009(7)
C52 0.112(12) 0.070(9) 0.058(8) 0.028(7) 0.029(8) 0.062(9)
C20 0.105(11) 0.052(8) 0.041(6) 0.016(6) 0.033(7) 0.029(7)
C24 0.047(7) 0.074(9) 0.069(8) 0.024(7) 0.024(6) 0.011(6)
C21 0.070(8) 0.069(9) 0.051(7) 0.021(6) 0.032(6) 0.028(7)
C45 0.095(11) 0.097(11) 0.044(7) 0.029(7) 0.017(7) 0.056(9)
C48 0.047(7) 0.065(9) 0.098(11) 0.018(8) 0.010(7) 0.007(7)
C25 0.071(9) 0.065(9) 0.088(10) 0.026(8) 0.038(8) 0.008(7)
C26 0.046(7) 0.066(9) 0.083(10) 0.017(8) 0.014(7) 0.012(7)
C22 0.113(13) 0.079(11) 0.059(9) 0.030(8) 0.032(9) 0.031(10)
C53 0.058(7) 0.058(7) 0.058(7) 0.020(3) 0.019(2) 0.021(3)
O5A 0.064(11) 0.082(14) 0.072(12) 0.034(11) 0.028(10) 0.032(10)
C30 0.068(11) 0.092(14) 0.128(16) -0.016(12) 0.040(11) 0.008(10)
C34 0.100(5) 0.100(5) 0.100(5) 0.035(2) 0.033(2) 0.036(2)
O5 0.078(14) 0.064(14) 0.15(2) 0.026(14) 0.028(14) 0.037(12)
O6 0.091(8) 0.091(8) 0.099(8) 0.050(7) 0.034(7) 0.034(6)
O1 0.24(2) 0.168(17) 0.101(11) 0.061(11) 0.057(12) 0.134(16)
Cl8 0.0426(15) 0.087(2) 0.0457(15) 0.0290(15) 0.0206(12) 0.0309(15)
Cl23 0.0377(14) 0.0595(18) 0.0502(16) 0.0023(14) 0.0040(12) 0.0120(13)
Cl19 0.0537(17) 0.093(2) 0.0539(17) 0.0432(17) 0.0208(14) 0.0421(17)
Cl24 0.0441(16) 0.102(3) 0.0609(18) 0.0316(18) 0.0147(14) 0.0451(17)
Cl21 0.0558(17) 0.0529(18) 0.0640(18) 0.0034(14) 0.0129(15) 0.0283(15)
Cl22 0.072(2) 0.143(4) 0.0347(15) -0.0001(19) 0.0126(15) 0.042(2)
Cl20 0.081(3) 0.078(3) 0.151(4) 0.066(3) 0.041(3) 0.021(2)
O13 0.215(17) 0.27(2) 0.112(11) 0.112(13) 0.097(12) 0.195(17)
C53A 0.055(6) 0.055(6) 0.055(6) 0.019(2) 0.018(2) 0.020(2)
C41 0.067(9) 0.053(8) 0.115(12) 0.031(8) 0.050(9) 0.011(7)
C11 0.037(6) 0.101(11) 0.140(14) 0.089(11) 0.041(8) 0.041(7)
O14A 0.14(2) 0.095(17) 0.095(16) 0.057(14) 0.064(15) 0.065(16)
O14 0.17(3) 0.15(2) 0.091(17) 0.067(17) 0.073(18) 0.11(2)

loop_
_atom_type_symbol
_atom_type_description
_atom_type_scat_dispersion_real
_atom_type_scat_dispersion_imag
_atom_type_scat_source
C C 0.0033 0.0016 'International Tables Vol C Tables 4.2.6.8 and 6.1.1.4'
H H 0.0000 0.0000 'International Tables Vol C Tables 4.2.6.8 and 6.1.1.4'
Cl Cl 0.1484 0.1585 'International Tables Vol C Tables 4.2.6.8 and 6.1.1.4'
Mo Mo -1.6832 0.6857 'International Tables Vol C Tables 4.2.6.8 and 6.1.1.4'
O O 0.0106 0.0060 'International Tables Vol C Tables 4.2.6.8 and 6.1.1.4'
P P 0.1023 0.0942 'International Tables Vol C Tables 4.2.6.8 and 6.1.1.4'
S S 0.1246 0.1234 'International Tables Vol C Tables 4.2.6.8 and 6.1.1.4'

loop_
_geom_angle_atom_site_label_1
_geom_angle_atom_site_label_2
_geom_angle_atom_site_label_3
_geom_angle
_geom_angle_site_symmetry_1
_geom_angle_site_symmetry_3
Mo2 Mo1 Mo3 60.44(3) . .
S2 Mo1 Mo2 52.25(6) . .
S2 Mo1 Mo3 97.03(6) . .
S2 Mo1 P1 84.61(8) . .
S2 Mo1 Cl1 93.70(8) . .
S2 Mo1 P2 160.83(8) . .
S2 Mo1 S1 105.21(8) . .
P1 Mo1 Mo2 136.77(7) . .
P1 Mo1 Mo3 139.45(7) . .
P1 Mo1 P2 77.28(8) . .
Cl1 Mo1 Mo2 98.51(6) . .
Cl1 Mo1 Mo3 140.09(6) . .
Cl1 Mo1 P1 79.71(8) . .
Cl1 Mo1 P2 77.06(8) . .
S4 Mo1 Mo2 99.80(6) . .
S4 Mo1 Mo3 53.40(6) . .
S4 Mo1 S2 96.49(9) . .
S4 Mo1 P1 86.09(8) . .
S4 Mo1 Cl1 161.65(8) . .
S4 Mo1 P2 88.57(9) . .
S4 Mo1 S1 106.09(9) . .
P2 Mo1 Mo2 145.00(7) . .
P2 Mo1 Mo3 100.79(6) . .
S1 Mo1 Mo2 54.02(6) . .
S1 Mo1 Mo3 54.31(6) . .
S1 Mo1 P1 163.03(9) . .
S1 Mo1 Cl1 85.78(8) . .
S1 Mo1 P2 90.99(8) . .
Mo1 Mo2 Mo3 59.98(3) . .
S2 Mo2 Mo1 53.91(6) . .
S2 Mo2 Mo3 97.89(6) . .
S2 Mo2 S3 96.94(9) . .
S2 Mo2 Cl2 160.69(9) . .
S2 Mo2 S1 106.78(8) . .
S2 Mo2 P3 85.63(9) . .
S2 Mo2 P4 86.63(8) . .
S3 Mo2 Mo1 98.60(6) . .
S3 Mo2 Mo3 51.70(6) . .
S3 Mo2 Cl2 94.70(9) . .
S3 Mo2 S1 104.02(9) . .
S3 Mo2 P3 159.97(8) . .
S3 Mo2 P4 83.39(8) . .
Cl2 Mo2 Mo1 138.91(6) . .
Cl2 Mo2 Mo3 101.42(7) . .
Cl2 Mo2 P3 78.27(9) . .
Cl2 Mo2 P4 79.46(8) . .
S1 Mo2 Mo1 53.95(6) . .
S1 Mo2 Mo3 54.10(6) . .
S1 Mo2 Cl2 85.14(8) . .
S1 Mo2 P3 94.14(9) . .
S1 Mo2 P4 163.45(9) . .
P3 Mo2 Mo1 98.92(6) . .
P3 Mo2 Mo3 147.81(7) . .
P4 Mo2 Mo1 140.52(7) . .
P4 Mo2 Mo3 135.09(7) . .
P4 Mo2 P3 76.91(8) . .
Mo5 Mo9 Mo4 60.10(3) . .
Mo5 Mo9 Mo7 90.02(4) . .
Mo5 Mo9 Mo8 60.08(3) . .
Mo4 Mo9 Mo7 59.78(3) . .
Mo4 Mo9 Mo8 89.99(4) . .
Mo8 Mo9 Mo7 60.05(3) . .
Cl16 Mo9 Mo5 118.43(7) . .
Cl16 Mo9 Mo4 58.34(6) . .
Cl16 Mo9 Mo7 58.40(7) . .
Cl16 Mo9 Mo8 118.45(7) . .
Cl16 Mo9 Cl12 89.49(9) . .
Cl16 Mo9 Cl15 89.73(9) . .
Cl14 Mo9 Mo5 58.31(7) . .
Cl14 Mo9 Mo4 118.40(8) . .
Cl14 Mo9 Mo7 118.62(8) . .
Cl14 Mo9 Mo8 58.58(7) . .
Cl14 Mo9 Cl16 176.18(10) . .
Cl14 Mo9 Cl12 90.11(9) . .
Cl14 Mo9 Cl15 90.36(10) . .
Cl12 Mo9 Mo5 58.21(6) . .
Cl12 Mo9 Mo4 57.91(6) . .
Cl12 Mo9 Mo7 117.68(7) . .
Cl12 Mo9 Mo8 118.25(7) . .
Cl12 Mo9 Cl15 175.13(10) . .
Cl15 Mo9 Mo5 118.22(8) . .
Cl15 Mo9 Mo4 117.80(8) . .
Cl15 Mo9 Mo7 58.03(7) . .
Cl15 Mo9 Mo8 58.16(7) . .
Cl5 Mo9 Mo5 133.74(8) . .
Cl5 Mo9 Mo4 135.84(9) . .
Cl5 Mo9 Mo7 136.23(8) . .
Cl5 Mo9 Mo8 134.15(9) . .
Cl5 Mo9 Cl16 93.34(10) . .
Cl5 Mo9 Cl14 90.47(10) . .
Cl5 Mo9 Cl12 92.18(10) . .
Cl5 Mo9 Cl15 92.67(11) . .
Mo9 Mo5 Mo4 60.05(3) . .
Mo9 Mo5 Mo8 60.08(3) . .
Mo9 Mo5 Mo6 90.19(4) . .
Mo4 Mo5 Mo6 59.92(3) . .
Mo8 Mo5 Mo4 89.96(4) . .
Mo8 Mo5 Mo6 60.12(3) . .
Cl10 Mo5 Mo9 118.22(7) . .
Cl10 Mo5 Mo4 58.19(6) . .
Cl10 Mo5 Mo8 118.02(7) . .
Cl10 Mo5 Mo6 57.91(6) . .
Cl14 Mo5 Mo9 58.14(7) . .
Cl14 Mo5 Mo4 118.17(7) . .
Cl14 Mo5 Mo8 58.53(7) . .
Cl14 Mo5 Mo6 118.63(8) . .
Cl14 Mo5 Cl10 175.65(9) . .
Cl14 Mo5 Cl11 89.89(10) . .
Cl12 Mo5 Mo9 58.36(7) . .
Cl12 Mo5 Mo4 57.93(6) . .
Cl12 Mo5 Mo8 118.41(7) . .
Cl12 Mo5 Mo6 117.85(7) . .
Cl12 Mo5 Cl10 89.58(8) . .
Cl12 Mo5 Cl14 90.09(9) . .
Cl12 Mo5 Cl11 175.43(9) . .
Cl11 Mo5 Mo9 118.01(7) . .
Cl11 Mo5 Mo4 118.25(7) . .
Cl11 Mo5 Mo8 57.94(7) . .
Cl11 Mo5 Mo6 58.36(7) . .
Cl11 Mo5 Cl10 90.09(9) . .
Cl13 Mo5 Mo9 134.44(8) . .
Cl13 Mo5 Mo4 134.44(8) . .
Cl13 Mo5 Mo8 135.59(8) . .
Cl13 Mo5 Mo6 135.36(8) . .
Cl13 Mo5 Cl10 92.21(10) . .
Cl13 Mo5 Cl14 92.13(10) . .
Cl13 Mo5 Cl12 91.53(9) . .
Cl13 Mo5 Cl11 93.04(9) . .
Mo9 Mo4 Mo5 59.85(3) . .
Mo7 Mo4 Mo9 60.21(3) . .
Mo7 Mo4 Mo5 90.13(4) . .
Mo7 Mo4 Mo6 60.21(3) . .
Mo6 Mo4 Mo9 90.15(4) . .
Mo6 Mo4 Mo5 60.05(3) . .
Cl10 Mo4 Mo9 118.21(7) . .
Cl10 Mo4 Mo5 58.38(6) . .
Cl10 Mo4 Mo7 118.21(7) . .
Cl10 Mo4 Mo6 58.02(6) . .
Cl10 Mo4 Cl16 175.72(9) . .
Cl10 Mo4 Cl9 89.64(9) . .
Cl16 Mo4 Mo9 58.12(6) . .
Cl16 Mo4 Mo5 117.97(7) . .
Cl16 Mo4 Mo7 58.49(7) . .
Cl16 Mo4 Mo6 118.66(7) . .
Cl16 Mo4 Cl9 90.52(9) . .
Cl12 Mo4 Mo9 58.39(7) . .
Cl12 Mo4 Mo5 58.27(6) . .
Cl12 Mo4 Mo7 118.59(7) . .
Cl12 Mo4 Mo6 118.31(7) . .
Cl12 Mo4 Cl10 89.90(9) . .
Cl12 Mo4 Cl16 89.65(9) . .
Cl12 Mo4 Cl9 176.17(9) . .
Cl9 Mo4 Mo9 118.67(7) . .
Cl9 Mo4 Mo5 118.43(7) . .
Cl9 Mo4 Mo7 58.48(7) . .
Cl9 Mo4 Mo6 58.39(6) . .
Cl4 Mo4 Mo9 134.36(8) . .
Cl4 Mo4 Mo5 134.68(8) . .
Cl4 Mo4 Mo7 135.18(8) . .
Cl4 Mo4 Mo6 135.49(8) . .
Cl4 Mo4 Cl10 92.38(9) . .
Cl4 Mo4 Cl16 91.89(9) . .
Cl4 Mo4 Cl12 91.29(9) . .
Cl4 Mo4 Cl9 92.53(10) . .
Mo1 Mo3 Mo2 59.58(3) . .
S3 Mo3 Mo1 99.65(7) . .
S3 Mo3 Mo2 53.49(6) . .
S3 Mo3 Cl3 159.24(9) . .
S3 Mo3 P6 84.80(9) . .
S3 Mo3 S4 99.65(9) . .
S3 Mo3 S1 105.17(9) . .
S3 Mo3 P5 86.86(9) . .
Cl3 Mo3 Mo1 101.09(6) . .
Cl3 Mo3 Mo2 139.92(7) . .
Cl3 Mo3 P6 81.91(9) . .
Cl3 Mo3 P5 74.87(8) . .
P6 Mo3 Mo1 132.67(7) . .
P6 Mo3 Mo2 137.71(7) . .
P6 Mo3 P5 78.14(9) . .
S4 Mo3 Mo1 52.24(6) . .
S4 Mo3 Mo2 98.25(7) . .
S4 Mo3 Cl3 93.80(8) . .
S4 Mo3 P6 80.47(9) . .
S4 Mo3 S1 104.32(8) . .
S4 Mo3 P5 156.97(9) . .
S1 Mo3 Mo1 53.64(6) . .
S1 Mo3 Mo2 53.50(6) . .
S1 Mo3 Cl3 86.51(9) . .
S1 Mo3 P6 167.77(9) . .
S1 Mo3 P5 95.09(9) . .
P5 Mo3 Mo1 148.72(7) . .
P5 Mo3 Mo2 103.28(7) . .
Mo9 Mo7 Mo8 59.90(3) . .
Mo4 Mo7 Mo9 60.01(3) . .
Mo4 Mo7 Mo8 90.03(4) . .
Mo4 Mo7 Mo6 59.98(3) . .
Mo6 Mo7 Mo9 89.90(4) . .
Mo6 Mo7 Mo8 60.03(3) . .
Cl16 Mo7 Mo9 57.99(6) . .
Cl16 Mo7 Mo4 58.30(6) . .
Cl16 Mo7 Mo8 117.88(7) . .
Cl16 Mo7 Mo6 118.25(7) . .
Cl9 Mo7 Mo9 118.30(7) . .
Cl9 Mo7 Mo4 58.30(7) . .
Cl9 Mo7 Mo8 118.28(7) . .
Cl9 Mo7 Mo6 58.26(7) . .
Cl9 Mo7 Cl16 90.29(9) . .
Cl15 Mo7 Mo9 58.30(7) . .
Cl15 Mo7 Mo4 118.29(8) . .
Cl15 Mo7 Mo8 58.19(7) . .
Cl15 Mo7 Mo6 118.21(8) . .
Cl15 Mo7 Cl16 89.64(10) . .
Cl15 Mo7 Cl9 175.75(10) . .
Cl15 Mo7 Cl18 89.98(11) . .
Cl18 Mo7 Mo9 118.05(8) . .
Cl18 Mo7 Mo4 117.99(8) . .
Cl18 Mo7 Mo8 58.18(7) . .
Cl18 Mo7 Mo6 58.03(7) . .
Cl18 Mo7 Cl16 175.30(10) . .
Cl18 Mo7 Cl9 89.73(10) . .
Cl17 Mo7 Mo9 134.88(10) . .
Cl17 Mo7 Mo4 134.36(9) . .
Cl17 Mo7 Mo8 135.62(9) . .
Cl17 Mo7 Mo6 135.21(10) . .
Cl17 Mo7 Cl16 91.75(10) . .
Cl17 Mo7 Cl9 91.80(11) . .
Cl17 Mo7 Cl15 92.45(12) . .
Cl17 Mo7 Cl18 92.95(11) . .
Mo9 Mo8 Mo7 60.05(3) . .
Mo9 Mo8 Mo6 89.95(4) . .
Mo5 Mo8 Mo9 59.84(3) . .
Mo5 Mo8 Mo7 89.89(4) . .
Mo5 Mo8 Mo6 59.95(3) . .
Mo7 Mo8 Mo6 59.97(3) . .
Cl14 Mo8 Mo9 57.89(7) . .
Cl14 Mo8 Mo5 58.02(7) . .
Cl14 Mo8 Mo7 117.92(7) . .
Cl14 Mo8 Mo6 117.95(7) . .
Cl11 Mo8 Mo9 118.12(7) . .
Cl11 Mo8 Mo5 58.28(6) . .
Cl11 Mo8 Mo7 118.35(8) . .
Cl11 Mo8 Mo6 58.40(7) . .
Cl11 Mo8 Cl14 89.79(10) . .
Cl11 Mo8 Cl15 175.62(9) . .
Cl11 Mo8 Cl18 89.91(11) . .
Cl15 Mo8 Mo9 58.32(7) . .
Cl15 Mo8 Mo5 118.13(8) . .
Cl15 Mo8 Mo7 58.07(7) . .
Cl15 Mo8 Mo6 118.02(8) . .
Cl15 Mo8 Cl14 90.02(10) . .
Cl15 Mo8 Cl18 89.91(11) . .
Cl18 Mo8 Mo9 118.20(8) . .
Cl18 Mo8 Mo5 117.94(8) . .
Cl18 Mo8 Mo7 58.17(7) . .
Cl18 Mo8 Mo6 58.00(7) . .
Cl18 Mo8 Cl14 175.13(10) . .
Cl6 Mo8 Mo9 135.17(11) . .
Cl6 Mo8 Mo5 134.37(9) . .
Cl6 Mo8 Mo7 135.74(9) . .
Cl6 Mo8 Mo6 134.87(11) . .
Cl6 Mo8 Cl14 92.10(11) . .
Cl6 Mo8 Cl11 91.47(11) . .
Cl6 Mo8 Cl15 92.91(11) . .
Cl6 Mo8 Cl18 92.77(12) . .
Mo5 Mo6 Mo7 89.89(4) . .
Mo5 Mo6 Mo8 59.93(3) . .
Mo4 Mo6 Mo5 60.03(3) . .
Mo4 Mo6 Mo7 59.82(3) . .
Mo4 Mo6 Mo8 89.92(4) . .
Mo7 Mo6 Mo8 60.00(3) . .
Cl10 Mo6 Mo5 58.50(7) . .
Cl10 Mo6 Mo4 58.41(6) . .
Cl10 Mo6 Mo7 118.21(7) . .
Cl10 Mo6 Mo8 118.41(7) . .
Cl10 Mo6 Cl11 90.29(9) . .
Cl10 Mo6 Cl9 89.80(9) . .
Cl10 Mo6 Cl18 175.78(10) . .
Cl11 Mo6 Mo5 58.08(7) . .
Cl11 Mo6 Mo4 118.09(7) . .
Cl11 Mo6 Mo7 117.77(8) . .
Cl11 Mo6 Mo8 57.78(7) . .
Cl11 Mo6 Cl9 175.35(10) . .
Cl9 Mo6 Mo5 118.28(7) . .
Cl9 Mo6 Mo4 58.26(6) . .
Cl9 Mo6 Mo7 58.30(7) . .
Cl9 Mo6 Mo8 118.29(8) . .
Cl18 Mo6 Mo5 118.15(8) . .
Cl18 Mo6 Mo4 118.06(8) . .
Cl18 Mo6 Mo7 58.26(8) . .
Cl18 Mo6 Mo8 58.24(8) . .
Cl18 Mo6 Cl11 89.68(9) . .
Cl18 Mo6 Cl9 89.90(10) . .
Cl7 Mo6 Mo5 133.95(10) . .
Cl7 Mo6 Mo4 133.30(9) . .
Cl7 Mo6 Mo7 136.10(10) . .
Cl7 Mo6 Mo8 136.77(9) . .
Cl7 Mo6 Cl10 90.00(11) . .
Cl7 Mo6 Cl11 93.04(11) . .
Cl7 Mo6 Cl9 91.60(11) . .
Cl7 Mo6 Cl18 94.22(12) . .
Mo12 Mo11 Mo12 89.86(4) 2_456 .
Mo12 Mo11 Mo10 59.79(4) 2_456 2_456
Mo12 Mo11 Mo10 59.87(4) . 2_456
Mo10 Mo11 Mo12 60.07(4) . 2_456
Mo10 Mo11 Mo12 59.87(4) . .
Mo10 Mo11 Mo10 89.80(4) . 2_456
Cl8 Mo11 Mo12 58.27(7) 2_456 2_456
Cl8 Mo11 Mo12 118.12(8) 2_456 .
Cl8 Mo11 Mo10 58.27(8) 2_456 .
Cl8 Mo11 Mo10 118.04(8) 2_456 2_456
Cl8 Mo11 Cl19 175.25(10) 2_456 2_456
Cl8 Mo11 Cl21 90.09(12) 2_456 2_456
Cl23 Mo11 Mo12 58.39(8) . .
Cl23 Mo11 Mo12 118.63(8) . 2_456
Cl23 Mo11 Mo10 58.57(8) . .
Cl23 Mo11 Mo10 118.26(8) . 2_456
Cl23 Mo11 Cl8 90.17(11) . 2_456
Cl23 Mo11 Cl19 89.68(12) . 2_456
Cl23 Mo11 Cl21 175.86(10) . 2_456
Cl19 Mo11 Mo12 58.01(8) 2_456 .
Cl19 Mo11 Mo12 117.84(8) 2_456 2_456
Cl19 Mo11 Mo10 117.86(8) 2_456 .
Cl19 Mo11 Mo10 58.07(8) 2_456 2_456
Cl24 Mo11 Mo12 135.56(9) . .
Cl24 Mo11 Mo12 134.58(9) . 2_456
Cl24 Mo11 Mo10 134.21(10) . .
Cl24 Mo11 Mo10 135.99(10) . 2_456
Cl24 Mo11 Cl8 91.31(11) . 2_456
Cl24 Mo11 Cl23 91.62(12) . .
Cl24 Mo11 Cl19 93.43(11) . 2_456
Cl24 Mo11 Cl21 92.50(12) . 2_456
Cl21 Mo11 Mo12 118.00(8) 2_456 .
Cl21 Mo11 Mo12 58.25(8) 2_456 2_456
Cl21 Mo11 Mo10 118.30(8) 2_456 .
Cl21 Mo11 Mo10 58.14(8) 2_456 2_456
Cl21 Mo11 Cl19 89.72(13) 2_456 2_456
Mo11 Mo12 Mo11 90.14(4) 2_456 .
Mo11 Mo12 Mo10 59.88(4) 2_456 2_456
Mo10 Mo12 Mo11 60.23(4) . 2_456
Mo10 Mo12 Mo11 59.89(4) . .
Mo10 Mo12 Mo11 60.10(4) 2_456 .
Mo10 Mo12 Mo10 89.94(4) . 2_456
Cl8 Mo12 Mo11 118.23(8) . .
Cl8 Mo12 Mo11 58.09(7) . 2_456
Cl8 Mo12 Mo10 58.14(8) . 2_456
Cl8 Mo12 Mo10 118.29(7) . .
Cl8 Mo12 Cl23 175.59(10) . .
Cl23 Mo12 Mo11 57.90(8) . .
Cl23 Mo12 Mo11 118.63(8) . 2_456
Cl23 Mo12 Mo10 58.43(8) . .
Cl23 Mo12 Mo10 117.99(8) . 2_456
Cl19 Mo12 Mo11 58.15(7) 2_456 .
Cl19 Mo12 Mo11 118.06(9) 2_456 2_456
Cl19 Mo12 Mo10 58.20(8) 2_456 2_456
Cl19 Mo12 Mo10 118.02(8) 2_456 .
Cl19 Mo12 Cl8 89.85(11) 2_456 .
Cl19 Mo12 Cl23 89.46(11) 2_456 .
Cl19 Mo12 Cl21 175.37(11) 2_456 .
Cl21 Mo12 Mo11 58.11(8) . 2_456
Cl21 Mo12 Mo11 118.12(9) . .
Cl21 Mo12 Mo10 58.25(8) . .
Cl21 Mo12 Mo10 117.97(8) . 2_456
Cl21 Mo12 Cl8 89.89(11) . .
Cl21 Mo12 Cl23 90.44(12) . .
Cl22 Mo12 Mo11 134.55(10) . 2_456
Cl22 Mo12 Mo11 135.29(10) . .
Cl22 Mo12 Mo10 133.90(13) . .
Cl22 Mo12 Mo10 136.15(13) . 2_456
Cl22 Mo12 Cl8 92.74(12) . .
Cl22 Mo12 Cl23 91.64(12) . .
Cl22 Mo12 Cl19 93.34(14) . 2_456
Cl22 Mo12 Cl21 91.29(14) . .
Mo11 Mo10 Mo11 90.20(4) . 2_456
Mo11 Mo10 Mo12 60.05(4) . 2_456
Mo12 Mo10 Mo11 60.03(4) 2_456 2_456
Mo12 Mo10 Mo11 60.24(4) . .
Mo12 Mo10 Mo11 59.98(4) . 2_456
Mo12 Mo10 Mo12 90.06(4) . 2_456
Cl8 Mo10 Mo11 118.25(9) 2_456 2_456
Cl8 Mo10 Mo11 58.18(7) 2_456 .
Cl8 Mo10 Mo12 58.24(8) 2_456 2_456
Cl8 Mo10 Mo12 118.39(8) 2_456 .
Cl8 Mo10 Cl23 89.75(10) 2_456 .
Cl8 Mo10 Cl21 175.68(12) 2_456 .
Cl23 Mo10 Mo11 118.30(9) . 2_456
Cl23 Mo10 Mo11 57.99(8) . .
Cl23 Mo10 Mo12 118.03(9) . 2_456
Cl23 Mo10 Mo12 58.35(8) . .
Cl19 Mo10 Mo11 58.08(8) . 2_456
Cl19 Mo10 Mo11 118.10(9) . .
Cl19 Mo10 Mo12 118.04(8) . .
Cl19 Mo10 Mo12 58.07(9) . 2_456
Cl19 Mo10 Cl8 89.83(10) . 2_456
Cl19 Mo10 Cl23 175.38(12) . .
Cl19 Mo10 Cl21 89.66(11) . .
Cl21 Mo10 Mo11 118.51(9) . .
Cl21 Mo10 Mo11 58.04(8) . 2_456
Cl21 Mo10 Mo12 58.29(9) . .
Cl21 Mo10 Mo12 118.05(9) . 2_456
Cl21 Mo10 Cl23 90.42(11) . .
Cl20 Mo10 Mo11 134.95(12) . .
Cl20 Mo10 Mo11 134.84(12) . 2_456
Cl20 Mo10 Mo12 135.85(14) . 2_456
Cl20 Mo10 Mo12 134.09(14) . .
Cl20 Mo10 Cl8 92.81(15) . 2_456
Cl20 Mo10 Cl23 91.73(15) . .
Cl20 Mo10 Cl19 92.88(15) . .
Cl20 Mo10 Cl21 91.51(15) . .
Mo2 S2 Mo1 73.84(7) . .
C1 P1 Mo1 110.3(3) . .
C15 P1 Mo1 117.7(3) . .
C15 P1 C1 101.6(5) . .
C15 P1 C19 105.2(5) . .
C19 P1 Mo1 114.3(3) . .
C19 P1 C1 106.5(5) . .
Mo4 Cl10 Mo5 63.43(6) . .
Mo6 Cl10 Mo5 63.59(6) . .
Mo6 Cl10 Mo4 63.57(6) . .
Mo3 S3 Mo2 74.81(7) . .
Mo9 Cl16 Mo4 63.54(6) . .
Mo9 Cl16 Mo7 63.60(7) . .
Mo4 Cl16 Mo7 63.22(7) . .
Mo9 Cl14 Mo5 63.55(7) . .
Mo9 Cl14 Mo8 63.52(7) . .
Mo5 Cl14 Mo8 63.45(7) . .
Mo5 Cl12 Mo9 63.43(7) . .
Mo4 Cl12 Mo9 63.70(7) . .
Mo4 Cl12 Mo5 63.80(6) . .
C51 P6 Mo3 114.4(4) . .
C6 P6 Mo3 110.4(4) . .
C6 P6 C51 107.9(5) . .
C47 P6 Mo3 117.0(4) . .
C47 P6 C51 103.8(5) . .
C47 P6 C6 102.4(6) . .
Mo5 Cl11 Mo6 63.56(6) . .
Mo8 Cl11 Mo5 63.78(7) . .
Mo8 Cl11 Mo6 63.81(7) . .
Mo1 S4 Mo3 74.35(7) . .
C2 P2 Mo1 106.4(3) . .
C2 P2 C7 102.1(5) . .
C7 P2 Mo1 116.8(3) . .
C11 P2 Mo1 120.7(4) . .
C11 P2 C2 103.9(6) . .
C11 P2 C7 104.7(6) . .
Mo1 S1 Mo2 72.03(7) . .
Mo1 S1 Mo3 72.05(7) . .
Mo2 S1 Mo3 72.40(7) . .
C3 P3 Mo2 106.1(3) . .
C3 P3 C27 101.6(5) . .
C27 P3 Mo2 113.2(4) . .
C23 P3 Mo2 122.8(4) . .
C23 P3 C3 106.7(5) . .
C23 P3 C27 104.4(5) . .
Mo4 Cl9 Mo7 63.22(7) . .
Mo4 Cl9 Mo6 63.35(7) . .
Mo6 Cl9 Mo7 63.44(7) . .
C31 P4 Mo2 114.4(3) . .
C31 P4 C4 103.7(5) . .
C4 P4 Mo2 111.1(3) . .
C35 P4 Mo2 117.9(3) . .
C35 P4 C31 105.2(5) . .
C35 P4 C4 103.1(5) . .
C43 P5 Mo3 114.8(4) . .
C43 P5 C5 103.1(5) . .
C5 P5 Mo3 106.2(3) . .
C39 P5 Mo3 121.3(4) . .
C39 P5 C43 107.0(5) . .
C39 P5 C5 102.2(5) . .
Mo7 Cl15 Mo9 63.68(7) . .
Mo7 Cl15 Mo8 63.74(8) . .
Mo8 Cl15 Mo9 63.52(7) . .
Mo7 Cl18 Mo8 63.65(7) . .
Mo6 Cl18 Mo7 63.72(7) . .
Mo6 Cl18 Mo8 63.76(7) . .
C1 C2 P2 110.3(7) . .
C2 C1 P1 114.9(7) . .
C16 C15 P1 114.9(7) . .
C32 C31 P4 116.8(8) . .
C44 C43 P5 117.3(8) . .
C27 C28 C29 111.0(10) . .
C20 C19 P1 116.3(7) . .
C8 C7 P2 117.4(8) . .
C52 C51 P6 117.5(8) . .
C17 C16 C15 111.9(9) . .
C7 C8 C9 113.8(9) . .
C6 C5 P5 109.7(7) . .
C4 C3 P3 108.9(7) . .
C3 C4 P4 112.6(7) . .
C28 C27 P3 116.8(8) . .
C5 C6 P6 111.8(7) . .
C33 C32 C31 111.5(11) . .
C38 C37 C36 115.3(10) . .
C36 C35 P4 114.9(7) . .
C43 C44 C45 111.7(10) . .
C35 C36 C37 113.8(9) . .
C10 C9 C8 115.0(9) . .
C18 C17 C16 114.1(9) . .
C40 C39 P5 115.7(8) . .
C48 C47 P6 116.3(9) . .
O8 C38 C37 111.5(10) . .
O3 C10 C9 110.3(9) . .
O2 C18 C17 111.3(11) . .
C24 C23 P3 117.6(9) . .
C41 C40 C39 113.0(10) . .
C32 C33 C34 110.2(12) . .
C30 C29 C28 114.2(14) . .
C51 C52 C53 110.9(13) . .
C51 C52 C53A 107.9(12) . .
C53 C52 C53A 22.6(12) . .
C21 C20 C19 110.6(10) . .
C23 C24 C25 111.8(11) . .
C22 C21 C20 116.9(12) . .
C46 C45 C44 115.6(13) . .
C47 C48 C49 110.5(13) . .
C47 C48 C49A 110.7(14) . .
C49 C48 C49A 14(2) . .
C26 C25 C24 115.8(13) . .
O6 C26 C25 111.2(12) . .
O1 C22 C21 110.1(14) . .
C54 C53 C52 104.7(17) . .
O9 C46 C45 111.6(15) . .
O5A C30 C29 118.7(15) . .
O5 C30 C29 107.6(16) . .
O5 C30 O5A 114(2) . .
C33 C34 O7 103.4(13) . .
O7A C34 C33 113.4(16) . .
O7A C34 O7 113.6(17) . .
C50 C49 C48 108.3(18) . .
O11 C54 C53 109(2) . .
O10A C42A C41 103.1(16) . .
Mo11 Cl8 Mo12 63.64(8) 2_456 .
Mo11 Cl8 Mo10 63.55(7) 2_456 2_456
Mo10 Cl8 Mo12 63.62(7) 2_456 .
Mo11 Cl23 Mo12 63.71(8) . .
Mo11 Cl23 Mo10 63.43(7) . .
Mo12 Cl23 Mo10 63.23(7) . .
Mo12 Cl19 Mo11 63.84(8) 2_456 2_456
Mo12 Cl19 Mo10 63.74(7) 2_456 .
Mo10 Cl19 Mo11 63.85(7) . 2_456
Mo11 Cl21 Mo12 63.64(8) 2_456 .
Mo11 Cl21 Mo10 63.83(8) 2_456 .
Mo10 Cl21 Mo12 63.46(8) . .
C54A C53A C52 110.1(19) . .
C53A C54A O11A 104.0(17) . .
C40 C41 C42A 112.6(15) . .
C40 C41 C42 106.3(12) . .
C42 C41 C42A 27.2(11) . .
O10 C42 C41 106.7(14) . .
O12 C50 C49 113(2) . .
C12 C11 P2 115.9(10) . .
C12A C11 P2 126.9(10) . .
C12A C11 C12 92.5(15) . .
C11 C12 C13 89.8(9) . .
C11 C12A C13A 107.4(15) . .
C12 C13 C14 114.00(11) . .
C14 C13A C12A 111(2) . .
C13 C14 O4 110.3(11) . .
C13A C14 C13 39.3(14) . .
C13A C14 O4 113.0(16) . .
C49A C50A O12A 121(2) . .
C48 C49A C50A 106.3(18) . .

loop_
_geom_bond_atom_site_label_1
_geom_bond_atom_site_label_2
_geom_bond_distance
_geom_bond_site_symmetry_2
Mo1 Mo2 2.7719(10) .
Mo1 Mo3 2.7830(11) .
Mo1 S2 2.332(2) .
Mo1 P1 2.550(2) .
Mo1 Cl1 2.484(2) .
Mo1 S4 2.285(2) .
Mo1 P2 2.600(3) .
Mo1 S1 2.356(2) .
Mo2 Mo3 2.7958(11) .
Mo2 S2 2.282(2) .
Mo2 S3 2.328(2) .
Mo2 Cl2 2.496(2) .
Mo2 S1 2.358(2) .
Mo2 P3 2.619(3) .
Mo2 P4 2.550(2) .
Mo9 Mo5 2.5995(12) .
Mo9 Mo4 2.6046(12) .
Mo9 Mo7 2.6098(13) .
Mo9 Mo8 2.6058(13) .
Mo9 Cl16 2.471(3) .
Mo9 Cl14 2.466(3) .
Mo9 Cl12 2.474(3) .
Mo9 Cl15 2.477(3) .
Mo9 Cl5 2.453(3) .
Mo5 Mo4 2.6059(11) .
Mo5 Mo8 2.6056(12) .
Mo5 Mo6 2.6063(13) .
Mo5 Cl10 2.481(3) .
Mo5 Cl14 2.471(3) .
Mo5 Cl12 2.470(2) .
Mo5 Cl11 2.471(3) .
Mo5 Cl13 2.419(3) .
Mo4 Mo7 2.5986(12) .
Mo4 Mo6 2.6029(11) .
Mo4 Cl10 2.476(3) .
Mo4 Cl16 2.477(3) .
Mo4 Cl12 2.461(3) .
Mo4 Cl9 2.477(3) .
Mo4 Cl4 2.423(3) .
Mo3 S3 2.273(2) .
Mo3 Cl3 2.503(2) .
Mo3 P6 2.539(3) .
Mo3 S4 2.320(2) .
Mo3 S1 2.376(3) .
Mo3 P5 2.605(3) .
Mo7 Mo8 2.6099(12) .
Mo7 Mo6 2.6089(13) .
Mo7 Cl16 2.482(3) .
Mo7 Cl9 2.481(3) .
Mo7 Cl15 2.470(3) .
Mo7 Cl18 2.475(3) .
Mo7 Cl17 2.428(3) .
Mo8 Mo6 2.6106(13) .
Mo8 Cl14 2.484(3) .
Mo8 Cl11 2.461(3) .
Mo8 Cl15 2.473(3) .
Mo8 Cl18 2.475(3) .
Mo8 Cl6 2.437(3) .
Mo6 Cl10 2.465(3) .
Mo6 Cl11 2.478(3) .
Mo6 Cl9 2.480(3) .
Mo6 Cl18 2.468(3) .
Mo6 Cl7 2.437(3) .
Mo11 Mo12 2.6026(12) 2_456
Mo11 Mo12 2.6072(13) .
Mo11 Mo10 2.6091(13) 2_456
Mo11 Mo10 2.5981(13) .
Mo11 Cl8 2.465(3) 2_456
Mo11 Cl23 2.463(3) .
Mo11 Cl19 2.467(3) 2_456
Mo11 Cl24 2.426(3) .
Mo11 Cl21 2.466(3) 2_456
Mo12 Mo11 2.6026(12) 2_456
Mo12 Mo10 2.5976(14) .
Mo12 Mo10 2.6031(14) 2_456
Mo12 Cl8 2.471(3) .
Mo12 Cl23 2.477(3) .
Mo12 Cl19 2.463(3) 2_456
Mo12 Cl21 2.470(3) .
Mo12 Cl22 2.428(3) .
Mo10 Mo11 2.6090(13) 2_456
Mo10 Mo12 2.6031(14) 2_456
Mo10 Cl8 2.468(3) 2_456
Mo10 Cl23 2.479(3) .
Mo10 Cl19 2.467(3) .
Mo10 Cl21 2.469(3) .
Mo10 Cl20 2.426(4) .
P1 C1 1.844(10) .
P1 C15 1.830(10) .
P1 C19 1.837(10) .
P6 C51 1.843(10) .
P6 C6 1.835(11) .
P6 C47 1.817(12) .
P2 C2 1.829(9) .
P2 C7 1.839(10) .
P2 C11 1.789(12) .
P3 C3 1.843(10) .
P3 C27 1.851(11) .
P3 C23 1.820(12) .
P4 C31 1.838(10) .
P4 C4 1.859(10) .
P4 C35 1.829(11) .
P5 C43 1.836(10) .
P5 C5 1.853(10) .
P5 C39 1.820(11) .
C2 C1 1.515(14) .
C15 C16 1.536(14) .
C31 C32 1.522(14) .
C43 C44 1.494(14) .
C28 C27 1.539(16) .
C28 C29 1.540(18) .
C19 C20 1.554(15) .
C7 C8 1.507(14) .
C51 C52 1.542(10) .
C16 C17 1.522(15) .
C8 C9 1.506(15) .
C5 C6 1.533(15) .
C3 C4 1.536(14) .
C32 C33 1.466(17) .
C37 C36 1.520(15) .
C37 C38 1.471(16) .
C35 C36 1.510(15) .
C44 C45 1.574(18) .
O8 C38 1.465(14) .
O3 C10 1.443(13) .
C9 C10 1.497(15) .
C17 C18 1.506(17) .
C39 C40 1.521(17) .
C47 C48 1.528(18) .
O2 C18 1.444(15) .
C23 C24 1.494(18) .
C40 C41 1.499(17) .
C33 C34 1.62(2) .
C29 C30 1.50(2) .
C52 C53 1.542(10) .
C52 C53A 1.542(10) .
C20 C21 1.491(17) .
C24 C25 1.544(18) .
C21 C22 1.476(18) .
C45 C46 1.50(2) .
C48 C49 1.543(19) .
C48 C49A 1.569(19) .
C25 C26 1.54(2) .
C26 O6 1.465(17) .
C22 O1 1.43(2) .
C53 C54 1.542(10) .
C46 O9 1.43(2) .
O5A C30 1.46(3) .
C30 O5 1.31(3) .
C34 O7 1.70(3) .
C34 O7A 1.52(3) .
C49 C50 1.530(19) .
C54 O11 1.531(19) .
C42A C41 1.5500(10) .
C42A O10A 1.5499(10) .
Cl8 Mo11 2.466(3) 2_456
Cl8 Mo10 2.468(3) 2_456
Cl19 Mo11 2.467(3) 2_456
Cl19 Mo12 2.463(3) 2_456
Cl21 Mo11 2.466(3) 2_456
C53A C54A 1.542(10) .
C54A O11A 1.593(18) .
C41 C42 1.5499(11) .
C42 O10 1.5499(10) .
C50 O12 1.509(18) .
C11 C12 1.5498(11) .
C11 C12A 1.5497(10) .
C12 C13 1.5499(10) .
C12A C13A 1.5500(11) .
C13 C14 1.5500(10) .
C13A C14 1.50(2) .
C14 O4 1.62(2) .
O12A C50A 1.598(19) .
C50A C49A 1.582(19) .
